data_7034229
loop_
_publ_author_name
'Mishra, Shashank'
'Jeanneau, Erwann'
'Mangematin, St\'ephane'
'Chermette, Henry'
'Poor Kalhor, Mahboubeh'
'Bonnefont, Guillaume'
'Fantozzi, Gilbert'
'Le Floch, Sylvie'
'Pailhes, St\'ephane'
'Daniele, St\'ephane'

_publ_section_title
;
 A convenient and quantitative route to Sn(iv)-M [M = Ti(iv), Nb(v),
 Ta(v)] heterobimetallic precursors for dense mixed-metal oxide ceramics.
;
_journal_issue 15
_journal_name_full 'Dalton transactions (Cambridge, England : 2003)'
_journal_page_first 6848
_journal_page_last 6862
_journal_paper_doi 10.1039/c5dt00339c
_journal_volume 44
_journal_year 2015
_chemical_formula_moiety 'C27 H65 Cl3 O10 Sn1 Ti2'
_chemical_formula_sum 'C27 H65 Cl3 O10 Sn Ti2'
_chemical_formula_weight 870.65
_space_group_IT_number 2
_symmetry_cell_setting triclinic
_symmetry_space_group_name_Hall '-P 1'
_symmetry_space_group_name_H-M 'P -1'
_atom_sites_solution_hydrogens geom
_atom_sites_solution_primary direct
_audit_update_record
;
2010-04-09 deposited with the CCDC.
2015-03-02 downloaded from the CCDC.
;
_cell_angle_alpha 88.599(6)
_cell_angle_beta 75.838(6)
_cell_angle_gamma 66.319(7)
_cell_formula_units_Z 2
_cell_length_a 10.3378(8)
_cell_length_b 11.3589(8)
_cell_length_c 19.9780(10)
_cell_measurement_reflns_used 8961
_cell_measurement_temperature 150
_cell_measurement_theta_max 29.4903
_cell_measurement_theta_min 3.3730
_cell_volume 2075.9(3)
_computing_cell_refinement
;
CrysAlisPro, Oxford Diffraction Ltd.,
Version 1.171.33.55 (release 05-01-2010 CrysAlis171 .NET)
(compiled Jan 5 2010,16:28:46)
;
_computing_data_collection
;
CrysAlisPro, Oxford Diffraction Ltd.,
Version 1.171.33.55 (release 05-01-2010 CrysAlis171 .NET)
(compiled Jan 5 2010,16:28:46)
;
_computing_data_reduction
;
CrysAlisPro, Oxford Diffraction Ltd.,
Version 1.171.33.55 (release 05-01-2010 CrysAlis171 .NET)
(compiled Jan 5 2010,16:28:46)
;
_computing_molecular_graphics 'CAMERON (Watkin et al., 1996)'
_computing_publication_material 'CRYSTALS (Betteridge et al., 2003)'
_computing_structure_refinement 'CRYSTALS (Betteridge et al., 2003)'
_computing_structure_solution 'SIR97 (Altomare et al., 1999)'
_diffrn_ambient_temperature 150
_diffrn_detector_area_resol_mean 10.4685
_diffrn_measured_fraction_theta_full 0.996
_diffrn_measured_fraction_theta_max 0.833
_diffrn_measurement_device_type 'Xcalibur, Atlas, Gemini ultra'
_diffrn_radiation_monochromator graphite
_diffrn_radiation_source 'Enhance (Mo) X-ray Source'
_diffrn_radiation_type 'Mo K\a'
_diffrn_radiation_wavelength 0.7107
_diffrn_reflns_av_R_equivalents 0.045
_diffrn_reflns_limit_h_max 10
_diffrn_reflns_limit_h_min -12
_diffrn_reflns_limit_k_max 15
_diffrn_reflns_limit_k_min -13
_diffrn_reflns_limit_l_max 27
_diffrn_reflns_limit_l_min -26
_diffrn_reflns_number 17109
_diffrn_reflns_theta_full 26.303
_diffrn_reflns_theta_max 29.554
_diffrn_reflns_theta_min 3.380
_diffrn_standards_number 0
_exptl_absorpt_coefficient_mu 1.208
_exptl_absorpt_correction_T_max 0.806
_exptl_absorpt_correction_T_min 0.594
_exptl_absorpt_correction_type analytical
_exptl_absorpt_process_details
;
CrysAlisPro, Oxford Diffraction Ltd.,
Version 1.171.33.55 (release 05-01-2010 CrysAlis171 .NET)
(compiled Jan 5 2010,16:28:46)
Analytical numeric absorption correction using a multifaceted crystal
model based on expressions derived by R.C. Clark & J.S. Reid.
(Clark, R. C. & Reid, J. S. (1995). Acta Cryst. A51, 887-897)
;
_exptl_crystal_colour colorless
_exptl_crystal_density_diffrn 1.393
_exptl_crystal_density_method 'not measured'
_exptl_crystal_description block
_exptl_crystal_F_000 904
_exptl_crystal_size_max 0.560
_exptl_crystal_size_mid 0.429
_exptl_crystal_size_min 0.205
_refine_diff_density_max 2.21
_refine_diff_density_min -2.17
_refine_ls_extinction_method None
_refine_ls_goodness_of_fit_ref 1.0041
_refine_ls_hydrogen_treatment none
_refine_ls_matrix_type full
_refine_ls_number_parameters 388
_refine_ls_number_reflns 9701
_refine_ls_number_restraints 0
_refine_ls_R_factor_all 0.0657
_refine_ls_R_factor_gt 0.0528
_refine_ls_shift/su_max 0.0004838
_refine_ls_shift/su_mean 0.0000517
_refine_ls_structure_factor_coef Fsqd
_refine_ls_weighting_details
;
Method, part 1, Chebychev polynomial, (Watkin, 1994, Prince, 1982)
[weight] = 1.0/[A~0~*T~0~(x)+A~1~*T~1~(x) ... +A~n-1~]*T~n-1~(x)]
where A~i~ are the Chebychev coefficients listed below and x= Fcalc/Fmax
Method = Robust Weighting (Prince, 1982)
W = [weight] * [1-(deltaF/6*sigmaF)^2^]^2^
A~i~ are:
0.222E+04 0.336E+04 0.179E+04 507.
;
_refine_ls_weighting_scheme calc
_refine_ls_wR_factor_all 0.1195
_refine_ls_wR_factor_gt 0.1001
_refine_ls_wR_factor_ref 0.1195
_reflns_limit_h_max 12
_reflns_limit_h_min -12
_reflns_limit_k_max 15
_reflns_limit_k_min -15
_reflns_limit_l_max 27
_reflns_limit_l_min 0
_reflns_number_gt 7833
_reflns_number_total 9701
_reflns_threshold_expression I>2.0\s(I)
_oxford_diffrn_Wilson_B_factor 0.00
_oxford_diffrn_Wilson_scale 0.00
_oxford_refine_ls_r_factor_ref 0.0657
_oxford_refine_ls_scale 4.06(3)
_oxford_reflns_number_all 9701
_oxford_reflns_threshold_expression_ref I>-10.0\s(I)
_cod_data_source_file c5dt00339c2.cif
_cod_data_source_block 1
_cod_depositor_comments
;
The following automatic conversions were performed:

'_symmetry_cell_setting' value 'Triclinic' changed to 'triclinic'
according to
/usr/data/users/saulius/crontab/automatic-downloads/rss-feeds/RSC/lib/dictionaries/cif_core.dic
dictionary named 'cif_core.dic' version 2.4.2 from 2011-04-26.

Automatic conversion script
Id: cif_fix_values 3086 2015-02-26 13:12:21Z robertas 

 Adding full bibliography for 7034222--7034230.cif.
;
_cod_original_sg_symbol_H-M 'P -1 '
_cod_original_formula_sum 'C27 H65 Cl3 O10 Sn1 Ti2'
_cod_database_code 7034229

loop_
_symmetry_equiv_pos_as_xyz
x,y,z
-x,-y,-z

loop_
_atom_site_label
_atom_site_type_symbol
_atom_site_fract_x
_atom_site_fract_y
_atom_site_fract_z
_atom_site_U_iso_or_equiv
_atom_site_occupancy
_atom_site_adp_type
_atom_site_refinement_flags_posn
C1 C 0.4479(6) 0.6611(5) 0.7003(3) 0.0307 1.0000 Uani .
C2 C 0.3308(8) 0.6906(6) 0.6615(4) 0.0507 1.0000 Uani .
C3 C 0.5596(8) 0.7140(6) 0.6678(4) 0.0519 1.0000 Uani .
C4 C 0.4009(5) 0.2920(5) 0.9280(2) 0.0250 1.0000 Uani .
C5 C 0.3547(6) 0.4031(5) 0.9804(3) 0.0324 1.0000 Uani .
C6 C 0.2707(6) 0.2783(6) 0.9117(3) 0.0382 1.0000 Uani .
C7 C 0.7575(6) 0.2344(5) 0.9784(3) 0.0328 1.0000 Uani .
C8 C 0.7173(8) 0.1464(8) 1.0284(3) 0.0549 1.0000 Uani .
C9 C 0.9063(7) 0.2307(7) 0.9766(3) 0.0479 1.0000 Uani .
C10 C 0.6800(8) -0.0812(6) 0.8369(3) 0.0450 1.0000 Uani .
C11 C 0.5421(10) -0.0752(8) 0.8235(5) 0.0708 1.0000 Uani .
C12 C 0.7011(9) -0.1260(8) 0.9061(4) 0.0671 1.0000 Uani .
C13 C 1.0545(5) 0.0348(5) 0.7685(3) 0.0300 1.0000 Uani .
C14 C 1.1427(6) 0.0973(6) 0.7906(3) 0.0445 1.0000 Uani .
C15 C 1.0397(7) -0.0702(6) 0.8139(3) 0.0448 1.0000 Uani .
C16 C 0.8530(8) -0.0134(6) 0.6453(3) 0.0468 1.0000 Uani .
C17 C 0.7105(8) -0.0011(8) 0.6350(5) 0.0691 1.0000 Uani .
C18 C 0.9814(8) -0.1117(6) 0.5947(4) 0.0573 1.0000 Uani .
C19 C 1.1680(7) 0.1545(6) 0.5827(3) 0.0441 1.0000 Uani .
C20 C 1.1897(9) 0.2528(8) 0.5357(4) 0.0774 1.0000 Uani .
C21 C 1.3047(8) 0.0719(9) 0.6023(5) 0.0805 1.0000 Uani .
C22 C 0.7580(7) 0.3403(6) 0.5550(3) 0.0373 1.0000 Uani .
C23 C 0.6193(8) 0.3243(8) 0.5556(4) 0.0563 1.0000 Uani .
C24 C 0.7758(9) 0.4438(7) 0.5100(3) 0.0570 1.0000 Uani .
C25 C 0.9743(6) 0.4505(6) 0.7387(3) 0.0391 1.0000 Uani .
C26 C 0.9578(9) 0.4916(10) 0.8128(5) 0.0799 1.0000 Uani .
C27 C 0.9657(9) 0.5536(8) 0.6906(5) 0.0805 1.0000 Uani .
O1 O 0.6793(3) 0.2933(3) 0.75745(16) 0.0207 1.0000 Uani .
O2 O 0.5197(4) 0.5266(3) 0.70266(17) 0.0271 1.0000 Uani .
O3 O 0.4988(3) 0.3029(3) 0.86458(16) 0.0219 1.0000 Uani .
O4 O 0.7551(4) 0.2005(4) 0.91062(18) 0.0331 1.0000 Uani .
O5 O 0.6885(4) 0.0388(3) 0.8280(2) 0.0345 1.0000 Uani .
O6 O 0.9115(3) 0.1332(3) 0.76756(17) 0.0231 1.0000 Uani .
O7 O 0.8645(4) 0.1071(3) 0.63977(18) 0.0308 1.0000 Uani .
O8 O 1.0526(4) 0.2156(4) 0.64208(19) 0.0325 1.0000 Uani .
O9 O 0.7598(4) 0.3697(3) 0.62540(17) 0.0274 1.0000 Uani .
O10 O 0.8655(4) 0.4023(3) 0.73798(19) 0.0299 1.0000 Uani .
Sn1 Sn 0.47119(3) 0.43486(3) 0.787836(16) 0.0199 1.0000 Uani .
Ti1 Ti 0.71199(9) 0.18257(8) 0.83279(4) 0.0201 1.0000 Uani .
Ti2 Ti 0.87036(9) 0.23581(8) 0.68658(4) 0.0216 1.0000 Uani .
Cl3 Cl 0.56959(14) 0.55012(12) 0.85066(6) 0.0290 1.0000 Uani .
Cl1 Cl 0.37649(14) 0.31981(13) 0.72866(7) 0.0330 1.0000 Uani .
Cl2 Cl 0.23281(13) 0.59241(12) 0.84071(6) 0.0294 1.0000 Uani .
H11 H 0.3999 0.6992 0.7480 0.0367 1.0000 Uiso R
H23 H 0.2709 0.6449 0.6809 0.0749 1.0000 Uiso R
H22 H 0.2714 0.7815 0.6668 0.0751 1.0000 Uiso R
H21 H 0.3765 0.6629 0.6130 0.0750 1.0000 Uiso R
H31 H 0.6319 0.6928 0.6949 0.0779 1.0000 Uiso R
H32 H 0.5100 0.8073 0.6680 0.0779 1.0000 Uiso R
H33 H 0.6070 0.6763 0.6206 0.0778 1.0000 Uiso R
H41 H 0.4556 0.2124 0.9475 0.0300 1.0000 Uiso R
H51 H 0.4388 0.4133 0.9871 0.0481 1.0000 Uiso R
H52 H 0.3021 0.3873 1.0245 0.0480 1.0000 Uiso R
H53 H 0.2923 0.4818 0.9656 0.0479 1.0000 Uiso R
H61 H 0.3040 0.2179 0.8720 0.0590 1.0000 Uiso R
H62 H 0.2202 0.2484 0.9504 0.0591 1.0000 Uiso R
H63 H 0.2044 0.3609 0.9020 0.0590 1.0000 Uiso R
H71 H 0.6804 0.3216 0.9925 0.0401 1.0000 Uiso R
H81 H 0.6198 0.1555 1.0301 0.0820 1.0000 Uiso R
H82 H 0.7222 0.1678 1.0739 0.0820 1.0000 Uiso R
H83 H 0.7847 0.0588 1.0127 0.0819 1.0000 Uiso R
H101 H 0.7619 -0.1428 0.8020 0.0673 1.0000 Uiso R
H131 H 1.1045 -0.0041 0.7211 0.0368 1.0000 Uiso R
H143 H 1.1541 0.1597 0.7581 0.0680 1.0000 Uiso R
H142 H 1.0940 0.1398 0.8364 0.0678 1.0000 Uiso R
H141 H 1.2366 0.0312 0.7905 0.0681 1.0000 Uiso R
H151 H 0.9950 -0.1152 0.7933 0.0689 1.0000 Uiso R
H152 H 0.9785 -0.0316 0.8597 0.0690 1.0000 Uiso R
H153 H 1.1347 -0.1301 0.8180 0.0691 1.0000 Uiso R
H161 H 0.8574 -0.0391 0.6925 0.0561 1.0000 Uiso R
H171 H 0.6316 0.0589 0.6706 0.1051 1.0000 Uiso R
H172 H 0.7054 -0.0841 0.6360 0.1050 1.0000 Uiso R
H173 H 0.7022 0.0309 0.5905 0.1049 1.0000 Uiso R
H181 H 1.0699 -0.1240 0.6072 0.0870 1.0000 Uiso R
H182 H 0.9709 -0.1923 0.5951 0.0869 1.0000 Uiso R
H183 H 0.9847 -0.0811 0.5492 0.0872 1.0000 Uiso R
H191 H 1.1404 0.0982 0.5577 0.0530 1.0000 Uiso R
H201 H 1.0968 0.3130 0.5296 0.1162 1.0000 Uiso R
H202 H 1.2340 0.2981 0.5565 0.1159 1.0000 Uiso R
H203 H 1.2536 0.2101 0.4914 0.1161 1.0000 Uiso R
H211 H 1.2864 0.0135 0.6354 0.1180 1.0000 Uiso R
H212 H 1.3391 0.1264 0.6220 0.1181 1.0000 Uiso R
H213 H 1.3776 0.0238 0.5614 0.1180 1.0000 Uiso R
H221 H 0.8404 0.2578 0.5361 0.0438 1.0000 Uiso R
H231 H 0.6040 0.2676 0.5908 0.0839 1.0000 Uiso R
H232 H 0.5384 0.4090 0.5661 0.0840 1.0000 Uiso R
H233 H 0.6291 0.2876 0.5102 0.0839 1.0000 Uiso R
H243 H 0.8625 0.4542 0.5132 0.0867 1.0000 Uiso R
H242 H 0.6913 0.5239 0.5249 0.0871 1.0000 Uiso R
H241 H 0.7861 0.4191 0.4626 0.0868 1.0000 Uiso R
H251 H 1.0720 0.3807 0.7227 0.0471 1.0000 Uiso R
H263 H 0.9478 0.4254 0.8424 0.1231 1.0000 Uiso R
H262 H 1.0423 0.5049 0.8155 0.1229 1.0000 Uiso R
H261 H 0.8726 0.5709 0.8269 0.1230 1.0000 Uiso R
H271 H 0.9598 0.5268 0.6466 0.1220 1.0000 Uiso R
H272 H 1.0514 0.5707 0.6845 0.1220 1.0000 Uiso R
H273 H 0.8804 0.6302 0.7100 0.1220 1.0000 Uiso R
H10 H 0.7846 0.4412 0.7678 0.0357 1.0000 Uiso R
H9 H 0.7122 0.4474 0.6426 0.0328 1.0000 Uiso R
H91 H 0.9273 0.2876 0.9444 0.0578 1.0000 Uiso R
H92 H 0.9066 0.2568 1.0214 0.0578 1.0000 Uiso R
H93 H 0.9785 0.1454 0.9630 0.0578 1.0000 Uiso R
H111 H 0.5365 -0.0466 0.7788 0.0846 1.0000 Uiso R
H112 H 0.4612 -0.0163 0.8575 0.0846 1.0000 Uiso R
H113 H 0.5405 -0.1582 0.8258 0.0846 1.0000 Uiso R
H121 H 0.7912 -0.1279 0.9108 0.0802 1.0000 Uiso R
H122 H 0.6231 -0.0681 0.9416 0.0802 1.0000 Uiso R
H123 H 0.7025 -0.2100 0.9099 0.0802 1.0000 Uiso R

loop_
_atom_site_aniso_label
_atom_site_aniso_U_11
_atom_site_aniso_U_22
_atom_site_aniso_U_33
_atom_site_aniso_U_23
_atom_site_aniso_U_13
_atom_site_aniso_U_12
C1 0.041(3) 0.024(2) 0.026(2) 0.007(2) -0.008(2) -0.013(2)
C2 0.052(4) 0.043(4) 0.056(4) 0.014(3) -0.030(3) -0.009(3)
C3 0.057(4) 0.032(3) 0.059(4) 0.007(3) -0.002(3) -0.018(3)
C4 0.023(2) 0.022(2) 0.024(2) 0.0089(18) -0.0014(18) -0.0062(18)
C5 0.033(3) 0.033(3) 0.024(2) 0.001(2) -0.003(2) -0.008(2)
C6 0.034(3) 0.046(3) 0.039(3) 0.010(3) -0.006(2) -0.023(3)
C7 0.030(3) 0.037(3) 0.024(2) -0.001(2) -0.008(2) -0.006(2)
C8 0.058(4) 0.077(5) 0.033(3) 0.016(3) -0.015(3) -0.029(4)
C9 0.036(3) 0.066(4) 0.036(3) -0.015(3) -0.006(3) -0.016(3)
C10 0.059(4) 0.030(3) 0.046(4) 0.007(3) -0.004(3) -0.025(3)
C11 0.090(6) 0.074(6) 0.071(5) 0.013(4) -0.014(5) -0.059(5)
C12 0.076(5) 0.056(5) 0.069(5) 0.040(4) -0.017(4) -0.029(4)
C13 0.024(2) 0.028(3) 0.027(2) 0.004(2) -0.0054(19) -0.001(2)
C14 0.028(3) 0.051(4) 0.048(4) 0.009(3) -0.015(3) -0.008(3)
C15 0.039(3) 0.034(3) 0.046(3) 0.015(3) -0.011(3) 0.000(3)
C16 0.075(5) 0.033(3) 0.036(3) 0.000(2) -0.008(3) -0.030(3)
C17 0.051(4) 0.058(5) 0.098(7) -0.016(4) 0.004(4) -0.034(4)
C18 0.062(5) 0.034(3) 0.063(5) -0.008(3) -0.017(4) -0.006(3)
C19 0.039(3) 0.046(3) 0.038(3) -0.005(3) 0.008(3) -0.018(3)
C20 0.057(5) 0.078(6) 0.064(5) 0.024(4) 0.021(4) -0.017(4)
C21 0.038(4) 0.078(6) 0.076(6) 0.029(5) 0.013(4) 0.009(4)
C22 0.045(3) 0.034(3) 0.021(2) 0.003(2) -0.004(2) -0.005(2)
C23 0.065(5) 0.071(5) 0.037(3) 0.000(3) -0.018(3) -0.029(4)
C24 0.084(5) 0.052(4) 0.029(3) 0.014(3) -0.008(3) -0.026(4)
C25 0.025(3) 0.041(3) 0.056(4) -0.003(3) -0.006(2) -0.019(2)
C26 0.049(4) 0.119(8) 0.080(6) -0.037(5) -0.015(4) -0.040(5)
C27 0.065(5) 0.062(5) 0.129(8) 0.041(5) -0.022(5) -0.044(5)
O1 0.0181(15) 0.0172(15) 0.0230(16) 0.0082(12) -0.0055(12) -0.0038(12)
O2 0.0319(18) 0.0268(18) 0.0170(15) 0.0029(13) -0.0024(13) -0.0088(15)
O3 0.0199(15) 0.0207(15) 0.0209(15) 0.0089(12) -0.0048(12) -0.0047(13)
O4 0.0282(19) 0.044(2) 0.0208(17) 0.0054(15) -0.0087(14) -0.0074(16)
O5 0.033(2) 0.0190(17) 0.047(2) 0.0057(16) -0.0050(17) -0.0095(15)
O6 0.0196(15) 0.0205(16) 0.0231(16) 0.0054(13) -0.0034(13) -0.0034(13)
O7 0.043(2) 0.0223(17) 0.0264(18) 0.0000(14) -0.0072(16) -0.0131(16)
O8 0.0235(17) 0.034(2) 0.0309(19) 0.0041(16) 0.0024(15) -0.0081(15)
O9 0.0322(18) 0.0214(16) 0.0203(16) 0.0029(13) -0.0061(14) -0.0030(14)
O10 0.0257(18) 0.0282(18) 0.035(2) -0.0064(15) -0.0008(15) -0.0141(15)
Sn1 0.01984(15) 0.01853(15) 0.01817(15) 0.00370(11) -0.00508(11) -0.00464(12)
Ti1 0.0220(4) 0.0179(4) 0.0178(4) 0.0050(3) -0.0052(3) -0.0058(3)
Ti2 0.0220(4) 0.0190(4) 0.0186(4) 0.0030(3) -0.0020(3) -0.0051(3)
Cl3 0.0312(6) 0.0293(6) 0.0264(6) -0.0022(5) -0.0055(5) -0.0131(5)
Cl1 0.0324(6) 0.0368(7) 0.0311(6) -0.0024(5) -0.0093(5) -0.0145(5)
Cl2 0.0222(5) 0.0257(6) 0.0321(6) 0.0030(5) -0.0034(5) -0.0036(4)

loop_
_atom_type_symbol
_atom_type_scat_dispersion_real
_atom_type_scat_dispersion_imag
_atom_type_scat_Cromer_Mann_a1
_atom_type_scat_Cromer_Mann_b1
_atom_type_scat_Cromer_Mann_a2
_atom_type_scat_Cromer_Mann_b2
_atom_type_scat_Cromer_Mann_a3
_atom_type_scat_Cromer_Mann_b3
_atom_type_scat_Cromer_Mann_a4
_atom_type_scat_Cromer_Mann_b4
_atom_type_scat_Cromer_Mann_c
_atom_type_scat_source
C 0.0033 0.0016 2.3100 20.8439 1.0200 10.2075 1.5886 0.5687 0.8650 51.6512 0.2156 'International Tables Vol C 4.2.6.8 and 6.1.1.4'
H 0.0000 0.0000 0.4930 10.5109 0.3229 26.1257 0.1402 3.1424 0.0408 57.7998 0.0030 'International Tables Vol C 4.2.6.8 and 6.1.1.4'
O 0.0106 0.0060 3.0485 13.2771 2.2868 5.7011 1.5463 0.3239 0.8670 32.9089 0.2508 'International Tables Vol C 4.2.6.8 and 6.1.1.4'
Cl 0.1484 0.1585 11.4604 0.0104 7.1964 1.1662 6.2556 18.5194 1.6455 47.7784 -9.5574 'International Tables Vol C 4.2.6.8 and 6.1.1.4'
Ti 0.2776 0.4457 9.7595 7.8508 7.3558 0.5000 1.6991 35.6338 1.9021 116.1050 1.2807 'International Tables Vol C 4.2.6.8 and 6.1.1.4'
Sn -0.6537 1.4246 19.1889 5.8303 19.1005 0.5031 4.4585 26.8909 2.4663 83.9572 4.7821 'International Tables Vol C 4.2.6.8 and 6.1.1.4'

loop_
_geom_angle_atom_site_label_1
_geom_angle_atom_site_label_2
_geom_angle_atom_site_label_3
_geom_angle
_geom_angle_publ_flag
C2 C1 C3 112.4(5) yes
C2 C1 O2 110.0(5) yes
C3 C1 O2 109.2(5) yes
C2 C1 H11 108.0 no
C3 C1 H11 109.5 no
O2 C1 H11 107.7 no
C1 C2 H23 108.4 no
C1 C2 H22 109.7 no
H23 C2 H22 109.5 no
C1 C2 H21 109.3 no
H23 C2 H21 110.3 no
H22 C2 H21 109.6 no
C1 C3 H31 109.0 no
C1 C3 H32 108.8 no
H31 C3 H32 109.8 no
C1 C3 H33 109.5 no
H31 C3 H33 110.0 no
H32 C3 H33 109.7 no
C5 C4 C6 112.3(4) yes
C5 C4 O3 111.3(4) yes
C6 C4 O3 110.0(4) yes
C5 C4 H41 108.0 no
C6 C4 H41 107.9 no
O3 C4 H41 107.1 no
C4 C5 H51 110.5 no
C4 C5 H52 109.8 no
H51 C5 H52 108.2 no
C4 C5 H53 110.8 no
H51 C5 H53 108.8 no
H52 C5 H53 108.7 no
C4 C6 H61 109.7 no
C4 C6 H62 110.3 no
H61 C6 H62 109.3 no
C4 C6 H63 109.4 no
H61 C6 H63 109.2 no
H62 C6 H63 108.9 no
C8 C7 C9 112.4(5) yes
C8 C7 O4 109.9(5) yes
C9 C7 O4 109.5(4) yes
C8 C7 H71 106.9 no
C9 C7 H71 111.3 no
O4 C7 H71 106.7 no
C7 C8 H81 109.7 no
C7 C8 H82 109.6 no
H81 C8 H82 109.8 no
C7 C8 H83 108.6 no
H81 C8 H83 109.1 no
H82 C8 H83 110.0 no
C7 C9 H91 109.5 no
C7 C9 H92 109.4 no
H91 C9 H92 109.5 no
C7 C9 H93 109.4 no
H91 C9 H93 109.5 no
H92 C9 H93 109.5 no
C11 C10 C12 114.0(6) yes
C11 C10 O5 110.0(6) yes
C12 C10 O5 110.9(6) yes
C11 C10 H101 108.2 no
C12 C10 H101 106.8 no
O5 C10 H101 106.5 no
C10 C11 H111 109.3 no
C10 C11 H112 109.3 no
H111 C11 H112 109.5 no
C10 C11 H113 109.8 no
H111 C11 H113 109.5 no
H112 C11 H113 109.5 no
C10 C12 H121 109.3 no
C10 C12 H122 109.3 no
H121 C12 H122 109.5 no
C10 C12 H123 109.8 no
H121 C12 H123 109.5 no
H122 C12 H123 109.5 no
C14 C13 C15 112.7(5) yes
C14 C13 O6 109.4(4) yes
C15 C13 O6 110.9(4) yes
C14 C13 H131 107.8 no
C15 C13 H131 108.2 no
O6 C13 H131 107.6 no
C13 C14 H143 109.3 no
C13 C14 H142 109.9 no
H143 C14 H142 109.8 no
C13 C14 H141 108.2 no
H143 C14 H141 110.0 no
H142 C14 H141 109.7 no
C13 C15 H151 108.9 no
C13 C15 H152 109.3 no
H151 C15 H152 109.6 no
C13 C15 H153 110.1 no
H151 C15 H153 109.8 no
H152 C15 H153 109.0 no
C17 C16 C18 113.0(6) yes
C17 C16 O7 110.4(6) yes
C18 C16 O7 108.6(5) yes
C17 C16 H161 108.5 no
C18 C16 H161 108.4 no
O7 C16 H161 107.8 no
C16 C17 H171 109.8 no
C16 C17 H172 110.3 no
H171 C17 H172 110.1 no
C16 C17 H173 108.8 no
H171 C17 H173 109.0 no
H172 C17 H173 108.8 no
C16 C18 H181 109.6 no
C16 C18 H182 109.6 no
H181 C18 H182 109.5 no
C16 C18 H183 108.6 no
H181 C18 H183 109.9 no
H182 C18 H183 109.6 no
C20 C19 C21 111.6(6) yes
C20 C19 O8 110.1(5) yes
C21 C19 O8 111.0(6) yes
C20 C19 H191 108.1 no
C21 C19 H191 107.8 no
O8 C19 H191 108.1 no
C19 C20 H201 109.8 no
C19 C20 H202 108.4 no
H201 C20 H202 109.9 no
C19 C20 H203 109.3 no
H201 C20 H203 109.7 no
H202 C20 H203 109.7 no
C19 C21 H211 110.3 no
C19 C21 H212 108.8 no
H211 C21 H212 109.9 no
C19 C21 H213 109.1 no
H211 C21 H213 109.9 no
H212 C21 H213 108.8 no
C23 C22 C24 112.2(6) yes
C23 C22 O9 110.2(5) yes
C24 C22 O9 109.8(5) yes
C23 C22 H221 107.2 no
C24 C22 H221 108.5 no
O9 C22 H221 108.9 no
C22 C23 H231 109.3 no
C22 C23 H232 108.1 no
H231 C23 H232 110.0 no
C22 C23 H233 108.8 no
H231 C23 H233 110.2 no
H232 C23 H233 110.3 no
C22 C24 H243 109.4 no
C22 C24 H242 109.8 no
H243 C24 H242 109.8 no
C22 C24 H241 109.5 no
H243 C24 H241 109.0 no
H242 C24 H241 109.3 no
C26 C25 C27 114.2(7) yes
C26 C25 O10 108.4(5) yes
C27 C25 O10 110.8(5) yes
C26 C25 H251 106.7 no
C27 C25 H251 107.1 no
O10 C25 H251 109.6 no
C25 C26 H263 109.6 no
C25 C26 H262 109.2 no
H263 C26 H262 110.0 no
C25 C26 H261 108.7 no
H263 C26 H261 110.0 no
H262 C26 H261 109.3 no
C25 C27 H271 110.1 no
C25 C27 H272 108.9 no
H271 C27 H272 109.8 no
C25 C27 H273 109.2 no
H271 C27 H273 109.3 no
H272 C27 H273 109.6 no
Sn1 O1 Ti1 107.99(15) yes
Sn1 O1 Ti2 144.85(16) yes
Ti1 O1 Ti2 106.50(14) yes
C1 O2 Sn1 122.3(3) yes
C4 O3 Sn1 133.1(3) yes
C4 O3 Ti1 123.6(3) yes
Sn1 O3 Ti1 103.27(14) yes
C7 O4 Ti1 167.5(3) yes
C10 O5 Ti1 168.0(4) yes
C13 O6 Ti1 132.1(3) yes
C13 O6 Ti2 123.8(3) yes
Ti1 O6 Ti2 103.54(14) yes
C16 O7 Ti2 144.5(4) yes
C19 O8 Ti2 143.5(4) yes
C22 O9 Ti2 124.8(3) yes
C22 O9 H9 117.6 no
Ti2 O9 H9 117.6 no
C25 O10 Ti2 133.6(3) yes
C25 O10 H10 114.4 no
Ti2 O10 H10 111.4 no
O3 Sn1 O1 71.93(12) yes
O3 Sn1 O2 160.31(13) yes
O1 Sn1 O2 88.71(13) yes
O3 Sn1 Ti1 37.38(9) yes
O1 Sn1 Ti1 34.86(8) yes
O2 Sn1 Ti1 122.98(10) yes
O3 Sn1 Cl3 87.11(10) yes
O1 Sn1 Cl3 87.33(10) yes
O2 Sn1 Cl3 88.43(10) yes
Ti1 Sn1 Cl3 82.99(3) yes
O3 Sn1 Cl1 91.69(10) yes
O1 Sn1 Cl1 92.28(10) yes
O2 Sn1 Cl1 92.69(11) yes
Ti1 Sn1 Cl1 96.04(4) yes
Cl3 Sn1 Cl1 178.80(5) yes
O3 Sn1 Cl2 100.34(9) yes
O1 Sn1 Cl2 171.21(9) yes
O2 Sn1 Cl2 98.68(10) yes
Ti1 Sn1 Cl2 136.92(4) yes
Cl3 Sn1 Cl2 88.13(5) yes
Cl1 Sn1 Cl2 92.12(5) yes
Sn1 Ti1 O3 39.36(9) yes
Sn1 Ti1 O6 111.38(9) yes
O3 Ti1 O6 150.63(13) yes
Sn1 Ti1 O1 37.15(9) yes
O3 Ti1 O1 76.17(13) yes
O6 Ti1 O1 75.10(13) yes
Sn1 Ti1 O4 116.71(13) yes
O3 Ti1 O4 95.92(15) yes
O6 Ti1 O4 98.77(16) yes
O1 Ti1 O4 132.13(17) yes
Sn1 Ti1 O5 116.12(13) yes
O3 Ti1 O5 97.47(16) yes
O6 Ti1 O5 101.04(16) yes
O1 Ti1 O5 117.53(17) yes
O4 Ti1 O5 110.28(19) yes
Sn1 Ti1 Ti2 74.29(2) yes
O3 Ti1 Ti2 113.47(9) yes
O6 Ti1 Ti2 38.07(9) yes
O1 Ti1 Ti2 37.30(9) yes
O4 Ti1 Ti2 124.46(13) yes
O5 Ti1 Ti2 111.08(13) yes
Ti1 Ti2 O10 86.80(10) yes
Ti1 Ti2 O9 122.75(10) yes
O10 Ti2 O9 83.71(14) yes
Ti1 Ti2 O6 38.38(9) yes
O10 Ti2 O6 91.13(14) yes
O9 Ti2 O6 160.94(14) yes
Ti1 Ti2 O1 36.21(9) yes
O10 Ti2 O1 78.68(14) yes
O9 Ti2 O1 86.67(13) yes
O6 Ti2 O1 74.32(13) yes
Ti1 Ti2 O8 137.01(13) yes
O10 Ti2 O8 83.60(16) yes
O9 Ti2 O8 97.70(16) yes
O6 Ti2 O8 99.94(15) yes
O1 Ti2 O8 161.18(17) yes
Ti1 Ti2 O7 95.41(12) yes
O10 Ti2 O7 175.05(16) yes
O9 Ti2 O7 91.38(16) yes
O6 Ti2 O7 93.35(15) yes
O1 Ti2 O7 100.52(16) yes
O8 Ti2 O7 97.68(18) yes

loop_
_geom_bond_atom_site_label_1
_geom_bond_atom_site_label_2
_geom_bond_distance
_geom_bond_publ_flag
C1 C2 1.516(8) yes
C1 C3 1.513(8) yes
C1 O2 1.410(6) yes
C1 H11 0.980 no
C2 H23 0.966 no
C2 H22 0.959 no
C2 H21 0.967 no
C3 H31 0.978 no
C3 H32 0.974 no
C3 H33 0.968 no
C4 C5 1.500(7) yes
C4 C6 1.525(7) yes
C4 O3 1.453(5) yes
C4 H41 0.984 no
C5 H51 0.963 no
C5 H52 0.970 no
C5 H53 0.959 no
C6 H61 0.960 no
C6 H62 0.958 no
C6 H63 0.963 no
C7 C8 1.501(8) yes
C7 C9 1.514(8) yes
C7 O4 1.426(6) yes
C7 H71 0.982 no
C8 H81 0.963 no
C8 H82 0.964 no
C8 H83 0.962 no
C9 H91 0.950 no
C9 H92 0.950 no
C9 H93 0.950 no
C10 C11 1.488(10) yes
C10 C12 1.498(9) yes
C10 O5 1.405(6) yes
C10 H101 0.975 no
C11 H111 0.950 no
C11 H112 0.950 no
C11 H113 0.950 no
C12 H121 0.950 no
C12 H122 0.950 no
C12 H123 0.950 no
C13 C14 1.503(8) yes
C13 C15 1.515(7) yes
C13 O6 1.456(6) yes
C13 H131 0.978 no
C14 H143 0.972 no
C14 H142 0.962 no
C14 H141 0.960 no
C15 H151 0.967 no
C15 H152 0.971 no
C15 H153 0.967 no
C16 C17 1.487(10) yes
C16 C18 1.497(9) yes
C16 O7 1.419(6) yes
C16 H161 0.988 no
C17 H171 0.963 no
C17 H172 0.965 no
C17 H173 0.962 no
C18 H181 0.963 no
C18 H182 0.964 no
C18 H183 0.963 no
C19 C20 1.492(9) yes
C19 C21 1.489(10) yes
C19 O8 1.412(6) yes
C19 H191 0.986 no
C20 H201 0.965 no
C20 H202 0.968 no
C20 H203 0.965 no
C21 H211 0.965 no
C21 H212 0.961 no
C21 H213 0.960 no
C22 C23 1.513(9) yes
C22 C24 1.505(8) yes
C22 O9 1.460(6) yes
C22 H221 0.982 no
C23 H231 0.969 no
C23 H232 0.973 no
C23 H233 0.974 no
C24 H243 0.967 no
C24 H242 0.963 no
C24 H241 0.962 no
C25 C26 1.512(10) yes
C25 C27 1.486(10) yes
C25 O10 1.438(6) yes
C25 H251 0.980 no
C26 H263 0.967 no
C26 H262 0.958 no
C26 H261 0.960 no
C27 H271 0.959 no
C27 H272 0.960 no
C27 H273 0.958 no
O1 Sn1 2.053(3) yes
O1 Ti1 1.943(3) yes
O1 Ti2 1.993(3) yes
O2 Sn1 2.037(3) yes
O3 Sn1 2.106(3) yes
O3 Ti1 2.017(3) yes
O4 Ti1 1.756(4) yes
O5 Ti1 1.753(4) yes
O6 Ti1 2.014(3) yes
O6 Ti2 2.001(3) yes
O7 Ti2 1.784(4) yes
O8 Ti2 1.799(4) yes
O9 Ti2 2.076(3) yes
O9 H9 0.850 no
O10 Ti2 2.151(3) yes
O10 H10 0.850 no
Sn1 Ti1 3.2331(9) yes
Sn1 Cl3 2.4696(13) yes
Sn1 Cl1 2.3944(13) yes
Sn1 Cl2 2.3806(12) yes
Ti1 Ti2 3.1538(11) yes

loop_
_geom_hbond_atom_site_label_D
_geom_hbond_atom_site_label_H
_geom_hbond_atom_site_label_A
_geom_hbond_angle_DHA
_geom_hbond_distance_DH
_geom_hbond_distance_HA
_geom_hbond_distance_DA
_geom_hbond_publ_flag
O9 H9 O2 129 0.85 1.91 2.535(11) yes
